data_4002038
loop_
_publ_author_name
'Lu, Weigang'
'Wei, Zhangwen'
'Yuan, Daqiang'
'Tian, Jian'
'Fordham, Stephen'
'Zhou, Hong-Cai'

_publ_section_title
;
 Rational Design and Synthesis of Porous Polymer Networks: Toward High
 Surface Area
;
_journal_issue 15
_journal_name_full 'Chemistry of Materials'
_journal_page_first 4589
_journal_paper_doi 10.1021/cm501922h
_journal_volume 26
_journal_year 2014
_chemical_formula_moiety 'C12 H4 F6'
_chemical_formula_sum 'C12 H4 F6'
_chemical_formula_weight 262.15
_chemical_melting_point ?
_chemical_name_systematic
; 
 ? 
;
_space_group_IT_number 15
_symmetry_cell_setting monoclinic
_symmetry_space_group_name_Hall '-C 2yc'
_symmetry_space_group_name_H-M 'C 1 2/c 1'
_atom_sites_solution_hydrogens geom
_atom_sites_solution_primary direct
_atom_sites_solution_secondary difmap
_audit_creation_method SHELXL-97
_cell_angle_alpha 90.00
_cell_angle_beta 108.793(7)
_cell_angle_gamma 90.00
_cell_formula_units_Z 4
_cell_length_a 13.044(5)
_cell_length_b 6.284(3)
_cell_length_c 12.147(6)
_cell_measurement_reflns_used 2482
_cell_measurement_temperature 110(2)
_cell_measurement_theta_max 28.89
_cell_measurement_theta_min 3.30
_cell_volume 942.6(7)
_computing_cell_refinement 'SAINT+ ver. (Bruker, 2001)'
_computing_data_collection 'APEX2  (Bruker, 2008)'
_computing_data_reduction 'SAINT+ ver. (Bruker, 2001)'
_computing_molecular_graphics 'SHELXTL (Sheldrick, 2008)'
_computing_publication_material 'SHELXTL (Sheldrick, 2008)'
_computing_structure_refinement 'SHELXL-97 (Sheldrick, 2008)'
_computing_structure_solution 'SHELXS-97 (Sheldrick, 2008)'
_diffrn_ambient_temperature 110(2)
_diffrn_measured_fraction_theta_full 0.961
_diffrn_measured_fraction_theta_max 0.961
_diffrn_measurement_device_type 'Bruker SMART APEX II CCD area detector'
_diffrn_measurement_method 'phi and omega scans'
_diffrn_radiation_monochromator graphite
_diffrn_radiation_source 'fine-focus sealed tube'
_diffrn_radiation_type MoK\a
_diffrn_radiation_wavelength 0.71073
_diffrn_reflns_av_R_equivalents 0.0744
_diffrn_reflns_av_sigmaI/netI 0.0443
_diffrn_reflns_limit_h_max 17
_diffrn_reflns_limit_h_min -17
_diffrn_reflns_limit_k_max 8
_diffrn_reflns_limit_k_min -8
_diffrn_reflns_limit_l_max 16
_diffrn_reflns_limit_l_min -16
_diffrn_reflns_number 5634
_diffrn_reflns_theta_full 29.41
_diffrn_reflns_theta_max 29.41
_diffrn_reflns_theta_min 3.30
_exptl_absorpt_coefficient_mu 0.191
_exptl_absorpt_correction_T_max 0.9450
_exptl_absorpt_correction_T_min 0.9107
_exptl_crystal_density_diffrn 1.847
_exptl_crystal_density_method 'not measured'
_exptl_crystal_F_000 520
_exptl_crystal_size_max 0.10
_exptl_crystal_size_mid 0.10
_exptl_crystal_size_min 0.10
_refine_diff_density_max 0.424
_refine_diff_density_min -0.223
_refine_diff_density_rms 0.055
_refine_ls_extinction_method none
_refine_ls_goodness_of_fit_ref 1.097
_refine_ls_hydrogen_treatment mixed
_refine_ls_matrix_type full
_refine_ls_number_parameters 82
_refine_ls_number_reflns 1247
_refine_ls_number_restraints 0
_refine_ls_restrained_S_all 1.097
_refine_ls_R_factor_all 0.0396
_refine_ls_R_factor_gt 0.0336
_refine_ls_shift/su_max 0.000
_refine_ls_shift/su_mean 0.000
_refine_ls_structure_factor_coef Fsqd
_refine_ls_weighting_details 'calc w=1/[\s^2^(Fo^2^)+(0.0463P)^2^+0.2195P] where P=(Fo^2^+2Fc^2^)/3'
_refine_ls_weighting_scheme calc
_refine_ls_wR_factor_gt 0.0948
_refine_ls_wR_factor_ref 0.0974
_reflns_number_gt 1050
_reflns_number_total 1247
_reflns_threshold_expression >2sigma(I)
_cod_data_source_file cm501922h_si_003.cif
_cod_data_source_block d:\ppnmon~1\lu_l5_f\work\1
_cod_depositor_comments
;
The following automatic conversions were performed:

'_chemical_melting_point' value 'not measured' was changed to '?' -
the value is undefined or not given.

'_symmetry_cell_setting' value
'Monoclinic' changed to 'monoclinic' according to
/usr/data/users/saulius/crontab/automatic-downloads/rss-feeds/ACS/lib/dictionaries/cif_core.dic
dictionary named 'cif_core.dic' version 2.4.2 from 2011-04-26.

Automatic conversion script
Id: cif_fix_values 2281 2013-09-26 08:29:07Z andrius 

 Adding full bibliography for 4002035--4002039.cif.
;
_cod_original_sg_symbol_H-M 'C2/c  '
_cod_database_code 4002038

loop_
_symmetry_equiv_pos_as_xyz
'x, y, z'
'-x, y, -z+1/2'
'x+1/2, y+1/2, z'
'-x+1/2, y+1/2, -z+1/2'
'-x, -y, -z'
'x, -y, z-1/2'
'-x+1/2, -y+1/2, -z'
'x+1/2, -y+1/2, z-1/2'

loop_
_atom_site_label
_atom_site_type_symbol
_atom_site_fract_x
_atom_site_fract_y
_atom_site_fract_z
_atom_site_U_iso_or_equiv
_atom_site_adp_type
_atom_site_occupancy
_atom_site_symmetry_multiplicity
_atom_site_calc_flag
_atom_site_refinement_flags
F1 F 0.03360(6) 0.14361(11) 0.87462(7) 0.0196(2) Uani 1 1 d .
F2 F -0.11295(6) 0.79445(12) 0.70694(6) 0.0186(2) Uani 1 1 d .
F3 F -0.22819(6) 0.48933(12) 0.99873(7) 0.0209(2) Uani 1 1 d .
C2 C -0.03609(9) 0.30610(19) 0.86457(10) 0.0140(3) Uani 1 1 d .
C3 C -0.10052(10) 0.3055(2) 0.93575(10) 0.0156(3) Uani 1 1 d .
H2 H -0.0988 0.1914 0.9876 0.019 Uiso 1 1 calc R
C4 C -0.16728(10) 0.4796(2) 0.92730(11) 0.0157(3) Uani 1 1 d .
C5 C -0.17429(10) 0.64638(19) 0.85112(11) 0.0163(3) Uani 1 1 d .
H1 H -0.2220 0.7629 0.8463 0.020 Uiso 1 1 calc R
C6 C -0.10808(10) 0.63470(19) 0.78215(10) 0.0141(3) Uani 1 1 d .
C1 C -0.03636(9) 0.46811(19) 0.78624(10) 0.0131(3) Uani 1 1 d .

loop_
_atom_site_aniso_label
_atom_site_aniso_U_11
_atom_site_aniso_U_22
_atom_site_aniso_U_33
_atom_site_aniso_U_23
_atom_site_aniso_U_13
_atom_site_aniso_U_12
F1 0.0231(4) 0.0162(4) 0.0221(4) 0.0038(3) 0.0110(3) 0.0065(3)
F2 0.0206(4) 0.0166(4) 0.0202(4) 0.0065(3) 0.0088(3) 0.0037(3)
F3 0.0213(4) 0.0257(4) 0.0212(4) -0.0009(3) 0.0145(3) -0.0011(3)
C2 0.0141(6) 0.0129(5) 0.0143(6) -0.0012(4) 0.0037(4) 0.0008(4)
C3 0.0178(6) 0.0153(6) 0.0140(6) 0.0012(4) 0.0056(5) -0.0033(5)
C4 0.0135(5) 0.0212(6) 0.0144(6) -0.0038(5) 0.0073(4) -0.0046(5)
C5 0.0142(6) 0.0173(6) 0.0181(6) -0.0011(5) 0.0063(5) 0.0014(5)
C6 0.0154(6) 0.0138(6) 0.0129(6) 0.0011(4) 0.0041(5) -0.0012(4)
C1 0.0127(6) 0.0147(6) 0.0124(6) -0.0018(4) 0.0048(4) -0.0020(4)

loop_
_atom_type_symbol
_atom_type_description
_atom_type_scat_dispersion_real
_atom_type_scat_dispersion_imag
_atom_type_scat_source
C C 0.0033 0.0016 'International Tables Vol C Tables 4.2.6.8 and 6.1.1.4'
H H 0.0000 0.0000 'International Tables Vol C Tables 4.2.6.8 and 6.1.1.4'
F F 0.0171 0.0103 'International Tables Vol C Tables 4.2.6.8 and 6.1.1.4'

loop_
_geom_angle_atom_site_label_1
_geom_angle_atom_site_label_2
_geom_angle_atom_site_label_3
_geom_angle
_geom_angle_site_symmetry_3
F1 C2 C3 117.95(11) .
F1 C2 C1 117.99(10) .
C3 C2 C1 124.02(11) .
C4 C3 C2 116.47(11) .
F3 C4 C5 117.99(11) .
F3 C4 C3 118.31(11) .
C5 C4 C3 123.69(12) .
C4 C5 C6 116.44(11) .
F2 C6 C5 117.97(11) .
F2 C6 C1 117.96(11) .
C5 C6 C1 124.07(11) .
C2 C1 C6 115.29(11) .
C2 C1 C1 122.86(9) 2_556
C6 C1 C1 121.83(9) 2_556

loop_
_geom_bond_atom_site_label_1
_geom_bond_atom_site_label_2
_geom_bond_distance
_geom_bond_site_symmetry_2
F1 C2 1.3462(14) .
F2 C6 1.3451(14) .
F3 C4 1.3535(14) .
C2 C3 1.3863(17) .
C2 C1 1.3928(17) .
C3 C4 1.3816(18) .
C4 C5 1.3814(18) .
C5 C6 1.3854(17) .
C6 C1 1.3941(17) .
C1 C1 1.488(2) 2_556
